data_9017711
loop_
_publ_author_name
'Pieczka, A.'
'Hawthorne, F. C.'
'Golebiowska, B.'
'Wlodek, A.'
'Grochowina, A.'

_publ_section_title
;
 Maneckiite, ideally NaCa2Fe2+2(Fe3+Mg)Mn2(PO4)6(H2O)2, a new phosphate mineral of the
 wicksite supergroup from the Michalkowa pegmatite, Gory Sowie Block, southwestern Poland
;
_journal_name_full 'Mineralogical Magazine'
_journal_page_first 723
_journal_page_last 736
_journal_volume 81
_journal_year 2017
_chemical_compound_source 'Michalkowa pegmatite, Gory Sowie Block, Poland'
_chemical_formula_sum 'Ca2 Fe2.52 H4 Mg1.56 Mn1.92 Na0.9 O26 P6'
_chemical_name_mineral Maneckiite
_space_group_IT_number 61
_space_group_name_Hall '-P 2bc 2ac'
_space_group_name_H-M_alt 'P c a b'
_symmetry_space_group_name_H-M 'P c a b'
_cell_angle_alpha 90
_cell_angle_beta 90
_cell_angle_gamma 90
_cell_length_a 12.526
_cell_length_b 12.914
_cell_length_c 11.664
_cell_formula_units_Z 4
_cell_volume 1886.778
_database_code_amcsd 0020868
_exptl_crystal_density_diffrn 3.488
_cod_data_source_file inputs/fixed/downloads/18/18618.cif
_cod_data_source_block 18618
_cod_original_cell_volume 1886.777
_cod_original_formula_sum 'Na.9 Ca2 Fe2.52 Mg1.56 Mn1.92 P6 O26 H4'
_cod_database_code 9017711

loop_
_space_group_symop_operation_xyz
x,y,z
x,1/2+y,1/2-z
-x,1/2-y,1/2+z
1/2-x,y,1/2+z
1/2+x,-y,1/2-z
1/2+x,1/2-y,z
1/2-x,1/2+y,-z
-x,-y,-z

loop_
_atom_site_aniso_label
_atom_site_aniso_U_11
_atom_site_aniso_U_22
_atom_site_aniso_U_33
_atom_site_aniso_U_12
_atom_site_aniso_U_13
_atom_site_aniso_U_23
Na 0.02520 0.03740 0.04260 0.00550 -0.00930 0.02590
Ca 0.01134 0.01103 0.01020 -0.00163 -0.00095 0.00155
Fe2+M1 0.00949 0.00926 0.01191 0.00048 0.00090 0.00129
MgM1 0.00949 0.00926 0.01191 0.00048 0.00090 0.00129
Fe3+M2 0.00787 0.00787 0.00799 0.00023 -0.00002 -0.00036
MgM2 0.00787 0.00787 0.00799 0.00023 -0.00002 -0.00036
P1 0.00737 0.00716 0.00715 0.00009 -0.00012 -0.00057
P2 0.00697 0.00721 0.00772 -0.00018 -0.00024 0.00006
P3 0.00988 0.00702 0.00731 -0.00004 -0.00025 -0.00023
O1 0.00890 0.01440 0.01180 0.00210 -0.00220 -0.00090
O2 0.01450 0.01340 0.00810 0.00110 0.00100 0.00110
O3 0.01060 0.00900 0.01660 -0.00190 0.00010 -0.00080
O4 0.00950 0.01070 0.01070 0.00090 0.00050 -0.00250
O5 0.01220 0.00900 0.01280 -0.00220 -0.00030 0.00020
O6 0.01100 0.00980 0.01190 0.00090 0.00060 -0.00200
O7 0.01460 0.01230 0.00860 -0.00190 -0.00040 0.00140
O8 0.00940 0.01560 0.01520 0.00280 -0.00230 0.00020
O9 0.01310 0.01020 0.01190 0.00280 0.00020 0.00130
O10 0.01510 0.01490 0.01210 -0.00530 -0.00160 -0.00200
O11 0.01610 0.00980 0.01060 -0.00270 -0.00100 0.00180
O12 0.01760 0.01540 0.01120 0.00790 -0.00160 -0.00290
O13 0.01670 0.01650 0.01220 0.00160 0.00010 0.00270

loop_
_atom_site_label
_atom_site_fract_x
_atom_site_fract_y
_atom_site_fract_z
_atom_site_occupancy
_atom_site_U_iso_or_equiv
Na 0.00000 0.00000 0.00000 0.90000 0.03570
Ca 0.26359 0.37467 0.49465 1.00000 0.01086
Fe2+M1 0.15370 0.20718 0.22753 0.65000 0.01022
MgM1 0.15370 0.20718 0.22753 0.35000 0.01022
Fe3+M2 0.33315 0.04319 0.22589 0.61000 0.00791
MgM2 0.33315 0.04319 0.22589 0.39000 0.00791
Mn2+M3 0.03220 0.26437 0.45456 0.46000 0.01030
MgM3 0.03220 0.26437 0.45456 0.02000 0.01030
Mn2+M31 0.01560 0.27450 0.45738 0.44000 0.00820
MgM31 0.01560 0.27450 0.45738 0.02000 0.00820
Mn2+M32 -0.00530 0.30590 0.45960 0.06000 0.01350
P1 0.39091 0.30157 0.22559 1.00000 0.00723
P2 0.10079 0.44369 0.25421 1.00000 0.00730
P3 0.26728 0.12477 0.47608 1.00000 0.00807
O1 0.49847 0.27490 0.28223 1.00000 0.01170
O2 0.40840 0.33886 0.10180 1.00000 0.01200
O3 0.32116 0.20318 0.22145 1.00000 0.01210
O4 0.33555 0.38507 0.29858 1.00000 0.01030
O5 0.16610 0.54494 0.25545 1.00000 0.01130
O6 0.15482 0.36292 0.17790 1.00000 0.01090
O7 0.09318 0.40455 0.37896 1.00000 0.01180
O8 -0.00984 0.46649 0.20187 1.00000 0.01340
O9 0.19234 0.20396 0.41698 1.00000 0.01170
O10 0.35217 0.19020 0.54085 1.00000 0.01410
O11 0.20087 0.05233 0.55362 1.00000 0.01210
O12 0.33007 0.05206 0.39610 1.00000 0.01470
O13 -0.02769 0.11643 0.48697 1.00000 0.01510
H1 -0.00040 0.08900 0.55960 1.00000 0.02000
H2 -0.00700 0.07590 0.41950 1.00000 0.02000

loop_
_cod_related_entry_id
_cod_related_entry_database
_cod_related_entry_code
1 AMCSD 0020868
